data_2213941
loop_
_publ_author_name
'Cai-Feng Ding'
'Sai Bi'
'Han-Sheng Ning'
'Yue-Qin Yu'

_publ_section_title 1-{[2-(Bromomethyl)-2-(4-methoxyphenyl)-1,3-dioxolan-4-yl]methyl}benzo[<i>d</i>]imidazole
_journal_coeditor_code RN2025
_journal_issue 6
_journal_name_full 'Acta Crystallographica Section E'
_journal_page_first o2942
_journal_page_last o2942
_journal_paper_doi 10.1107/S1600536807024567
_journal_volume 63
_journal_year 2007
_chemical_formula_iupac 'C19 H19 Br N2 O3'
_chemical_formula_moiety 'C19 H19 Br N2 O3'
_chemical_formula_sum 'C19 H19 Br N2 O3'
_chemical_formula_weight 403.26
_chemical_name_systematic
;
1-{[2-(Bromomethyl)-2-(4-methoxyphenyl)-1,3-dioxolan-4-
yl]methyl}benzo[<i>d</i>]imidazole
;
_space_group_IT_number 14
_symmetry_cell_setting monoclinic
_symmetry_space_group_name_Hall '-P 2ybc'
_symmetry_space_group_name_H-M 'P 1 21/c 1'
_atom_sites_solution_hydrogens geom
_atom_sites_solution_primary direct
_atom_sites_solution_secondary difmap
_audit_creation_method SHELXL-97
_cell_angle_alpha 90.00
_cell_angle_beta 99.677(7)
_cell_angle_gamma 90.00
_cell_formula_units_Z 8
_cell_length_a 12.683(4)
_cell_length_b 10.967(4)
_cell_length_c 26.530(8)
_cell_measurement_reflns_used 3621
_cell_measurement_temperature 293(2)
_cell_measurement_theta_max 20.64
_cell_measurement_theta_min 2.47
_cell_volume 3638(2)
_computing_cell_refinement 'SAINT (Siemens, 1996)'
_computing_data_collection 'SMART (Siemens, 1996)'
_computing_data_reduction SAINT
_computing_molecular_graphics 'SHELXTL (Bruker, 1997'
_computing_publication_material
;
SHELXTL, PARST (Nardelli, 1995) and PLATON (Spek, 2003)
;
_computing_structure_refinement 'SHELXL-97 (Sheldrick, 1997)'
_computing_structure_solution 'SHELXS-97 (Sheldrick, 1997)'
_diffrn_ambient_temperature 293(2)
_diffrn_detector_area_resol_mean 8.33
_diffrn_measured_fraction_theta_full 0.994
_diffrn_measured_fraction_theta_max 0.994
_diffrn_measurement_device_type
;
Siemens SMART 1000 CCD area-detector diffractometer
;
_diffrn_measurement_method '\w scans'
_diffrn_radiation_monochromator graphite
_diffrn_radiation_source 'fine-focus sealed tube'
_diffrn_radiation_type MoK\a
_diffrn_radiation_wavelength 0.71073
_diffrn_reflns_av_R_equivalents 0.0355
_diffrn_reflns_av_sigmaI/netI 0.0491
_diffrn_reflns_limit_h_max 9
_diffrn_reflns_limit_h_min -15
_diffrn_reflns_limit_k_max 13
_diffrn_reflns_limit_k_min -13
_diffrn_reflns_limit_l_max 32
_diffrn_reflns_limit_l_min -31
_diffrn_reflns_number 19950
_diffrn_reflns_theta_full 26.10
_diffrn_reflns_theta_max 26.10
_diffrn_reflns_theta_min 1.56
_diffrn_standards_number 0
_exptl_absorpt_coefficient_mu 2.280
_exptl_absorpt_correction_T_max 0.7408
_exptl_absorpt_correction_T_min 0.4550
_exptl_absorpt_correction_type multi-scan
_exptl_absorpt_process_details 'SADABS (Sheldrick, 1996)'
_exptl_crystal_colour colourless
_exptl_crystal_density_diffrn 1.473
_exptl_crystal_density_method 'not measured'
_exptl_crystal_description column
_exptl_crystal_F_000 1648
_exptl_crystal_size_max 0.41
_exptl_crystal_size_mid 0.21
_exptl_crystal_size_min 0.14
_refine_diff_density_max 0.533
_refine_diff_density_min -0.323
_refine_ls_extinction_method none
_refine_ls_goodness_of_fit_ref 0.990
_refine_ls_hydrogen_treatment constr
_refine_ls_matrix_type full
_refine_ls_number_parameters 451
_refine_ls_number_reflns 7191
_refine_ls_number_restraints 0
_refine_ls_restrained_S_all 0.990
_refine_ls_R_factor_all 0.0869
_refine_ls_R_factor_gt 0.0418
_refine_ls_shift/su_max 0.001
_refine_ls_shift/su_mean 0.000
_refine_ls_structure_factor_coef Fsqd
_refine_ls_weighting_details 'calc w=1/[\s^2^(Fo^2^)+(0.0485P)^2^+0.1464P] where P=(Fo^2^+2Fc^2^)/3'
_refine_ls_weighting_scheme calc
_refine_ls_wR_factor_gt 0.0901
_refine_ls_wR_factor_ref 0.1042
_reflns_number_gt 4269
_reflns_number_total 7191
_reflns_threshold_expression I>2\s(I)
_cod_data_source_file rn2025.cif
_cod_data_source_block I
_cod_depositor_comments
;
The following automatic conversions were performed:
'_symmetry_cell_setting' value 'Monoclinic' changed to 'monoclinic'
according to '/home/saulius/struct/CIF-dictionaries/cif_core.dic'
dictionary named 'cif_core.dic' version 2.4.1 from 2010-06-29.

Automatic conversion script
Id: cif_fix_enum 1527 2010-12-29 10:47:43Z saulius 

The following automatic conversions were performed:

'_symmetry_cell_setting' value 'Monoclinic' changed to 'monoclinic'
according to /home/saulius/struct/CIF-dictionaries/cif_core.dic
dictionary named 'cif_core.dic' version 2.4.1 from 2010-06-29.

Automatic conversion script
Id: cif_fix_values 1715 2011-07-08 13:25:40Z adriana 
;
_cod_original_sg_symbol_H-M P21/c
_cod_database_code 2213941
_cod_database_fobs_code 2213941

loop_
_symmetry_equiv_pos_as_xyz
'x, y, z'
'-x, y+1/2, -z+1/2'
'-x, -y, -z'
'x, -y-1/2, z-1/2'

loop_
_atom_site_type_symbol
_atom_site_label
_atom_site_fract_x
_atom_site_fract_y
_atom_site_fract_z
_atom_site_U_iso_or_equiv
_atom_site_adp_type
_atom_site_calc_flag
_atom_site_refinement_flags
_atom_site_occupancy
Br Br1 0.78726(3) 0.28198(4) 0.167855(14) 0.07979(15) Uani d . 1
Br Br2 0.57291(3) 0.11064(3) 0.456477(18) 0.09666(18) Uani d . 1
O O3 0.76388(15) 0.33379(15) 0.28135(7) 0.0483(5) Uani d . 1
O O6 0.75670(15) 0.31159(16) 0.44731(6) 0.0475(5) Uani d . 1
O O5 0.65429(16) 0.36202(18) 0.50601(7) 0.0541(5) Uani d . 1
N N1 0.95774(17) 0.42740(19) 0.34591(8) 0.0441(6) Uani d . 1
C C7 0.6796(2) 0.2610(2) 0.25541(11) 0.0467(7) Uani d . 1
O O2 0.71432(16) 0.13815(16) 0.26158(8) 0.0545(5) Uani d . 1
O O1 0.29443(17) 0.3243(2) 0.33276(9) 0.0697(6) Uani d . 1
O O4 0.58098(17) 0.83370(18) 0.37021(9) 0.0681(6) Uani d . 1
N N3 0.9258(2) 0.1434(2) 0.47892(9) 0.0519(6) Uani d . 1
C C6 0.5772(2) 0.2786(2) 0.27646(10) 0.0437(7) Uani d . 1
C C11 0.9950(2) 0.4562(3) 0.39540(11) 0.0523(8) Uani d . 1
H H11A 1.0158 0.3975 0.4204 0.063 Uiso calc R 1
C C22 0.6035(2) 0.7177(3) 0.38762(11) 0.0495(7) Uani d . 1
C C20 0.7035(2) 0.5328(3) 0.39791(11) 0.0491(7) Uani d . 1
H H20A 0.7605 0.4865 0.3907 0.059 Uiso calc R 1
C C10 0.9432(2) 0.3058(2) 0.32409(11) 0.0498(7) Uani d . 1
H H10A 0.9895 0.2497 0.3458 0.060 Uiso calc R 1
H H10B 0.9653 0.3062 0.2908 0.060 Uiso calc R 1
C C26 0.6549(2) 0.3585(2) 0.45304(10) 0.0469(7) Uani d . 1
C C18 0.6593(3) 0.2961(3) 0.19921(12) 0.0620(8) Uani d . 1
H H18A 0.6336 0.3795 0.1959 0.074 Uiso calc R 1
H H18B 0.6038 0.2440 0.1810 0.074 Uiso calc R 1
C C23 0.5348(2) 0.6716(3) 0.41814(11) 0.0531(8) Uani d . 1
H H23A 0.4775 0.7180 0.4250 0.064 Uiso calc R 1
C C5 0.5499(2) 0.3928(2) 0.29164(10) 0.0483(7) Uani d . 1
H H5A 0.5961 0.4578 0.2896 0.058 Uiso calc R 1
C C25 0.6379(2) 0.4852(2) 0.42916(10) 0.0424(7) Uani d . 1
C C1 0.5066(2) 0.1839(3) 0.27949(11) 0.0555(8) Uani d . 1
H H1A 0.5228 0.1063 0.2689 0.067 Uiso calc R 1
N N2 0.9992(2) 0.5726(2) 0.40511(9) 0.0585(7) Uani d . 1
C C14 0.8955(2) 0.5644(3) 0.26991(11) 0.0544(8) Uani d . 1
H H14A 0.8794 0.5037 0.2453 0.065 Uiso calc R 1
C C4 0.4555(2) 0.4132(2) 0.30981(10) 0.0496(7) Uani d . 1
H H4A 0.4382 0.4912 0.3195 0.060 Uiso calc R 1
C C13 0.9350(2) 0.5368(2) 0.32053(10) 0.0428(7) Uani d . 1
C C28 0.8287(2) 0.3282(2) 0.49474(10) 0.0445(7) Uani d . 1
H H28A 0.8888 0.3801 0.4895 0.053 Uiso calc R 1
C C21 0.6867(2) 0.6487(3) 0.37683(11) 0.0518(7) Uani d . 1
H H21A 0.7317 0.6791 0.3555 0.062 Uiso calc R 1
N N4 0.9507(3) 0.0307(2) 0.41143(10) 0.0699(8) Uani d . 1
C C32 1.0312(3) 0.1611(3) 0.47307(11) 0.0518(8) Uani d . 1
C C9 0.8295(2) 0.2592(2) 0.31804(11) 0.0461(7) Uani d . 1
H H9A 0.8037 0.2596 0.3508 0.055 Uiso calc R 1
C C24 0.5520(2) 0.5564(3) 0.43830(10) 0.0531(8) Uani d . 1
H H24A 0.5052 0.5252 0.4585 0.064 Uiso calc R 1
C C12 0.9611(2) 0.6265(3) 0.35794(11) 0.0488(7) Uani d . 1
C C17 0.9458(3) 0.7485(3) 0.34484(15) 0.0641(9) Uani d . 1
H H17A 0.9623 0.8099 0.3691 0.077 Uiso calc R 1
C C2 0.4127(3) 0.2027(3) 0.29789(12) 0.0613(9) Uani d . 1
H H2B 0.3664 0.1377 0.2998 0.074 Uiso calc R 1
C C33 1.1130(3) 0.2305(3) 0.50087(13) 0.0649(9) Uani d . 1
H H33A 1.1023 0.2780 0.5286 0.078 Uiso calc R 1
C C30 0.8832(3) 0.0654(3) 0.44097(12) 0.0656(9) Uani d . 1
H H30A 0.8125 0.0392 0.4364 0.079 Uiso calc R 1
C C27 0.7613(2) 0.3925(3) 0.52859(11) 0.0530(8) Uani d . 1
H H27A 0.7777 0.3631 0.5635 0.064 Uiso calc R 1
H H27B 0.7725 0.4800 0.5284 0.064 Uiso calc R 1
C C8 0.8164(3) 0.1342(2) 0.29330(12) 0.0569(8) Uani d . 1
H H8A 0.8722 0.1190 0.2732 0.068 Uiso calc R 1
H H8B 0.8189 0.0708 0.3190 0.068 Uiso calc R 1
C C29 0.8691(2) 0.2051(3) 0.51457(11) 0.0539(8) Uani d . 1
H H29A 0.9165 0.2153 0.5470 0.065 Uiso calc R 1
H H29B 0.8091 0.1553 0.5204 0.065 Uiso calc R 1
C C3 0.3870(2) 0.3165(3) 0.31343(11) 0.0502(7) Uani d . 1
C C15 0.8816(2) 0.6849(3) 0.25791(13) 0.0649(9) Uani d . 1
H H15A 0.8555 0.7070 0.2243 0.078 Uiso calc R 1
C C37 0.5676(3) 0.2741(3) 0.42735(13) 0.0655(9) Uani d . 1
H H37A 0.5729 0.2677 0.3914 0.079 Uiso calc R 1
H H37B 0.4987 0.3101 0.4297 0.079 Uiso calc R 1
C C31 1.0450(3) 0.0900(3) 0.43109(12) 0.0600(9) Uani d . 1
C C16 0.9053(3) 0.7754(3) 0.29473(16) 0.0705(10) Uani d . 1
H H16A 0.8935 0.8565 0.2852 0.085 Uiso calc R 1
C C36 1.1447(4) 0.0868(3) 0.41568(14) 0.0819(11) Uani d . 1
H H36A 1.1557 0.0400 0.3878 0.098 Uiso calc R 1
C C19 0.2627(3) 0.4400(3) 0.34839(14) 0.0859(11) Uani d . 1
H H19A 0.1964 0.4324 0.3611 0.129 Uiso calc R 1
H H19B 0.2534 0.4948 0.3198 0.129 Uiso calc R 1
H H19C 0.3167 0.4714 0.3749 0.129 Uiso calc R 1
C C34 1.2100(3) 0.2246(4) 0.48492(17) 0.0868(11) Uani d . 1
H H34A 1.2672 0.2685 0.5026 0.104 Uiso calc R 1
C C38 0.6542(3) 0.8897(3) 0.34226(14) 0.0837(11) Uani d . 1
H H38A 0.6295 0.9701 0.3320 0.125 Uiso calc R 1
H H38B 0.6593 0.8418 0.3125 0.125 Uiso calc R 1
H H38C 0.7234 0.8948 0.3634 0.125 Uiso calc R 1
C C35 1.2257(4) 0.1541(4) 0.44256(19) 0.0967(13) Uani d . 1
H H35A 1.2926 0.1532 0.4327 0.116 Uiso calc R 1

loop_
_atom_site_aniso_label
_atom_site_aniso_U_11
_atom_site_aniso_U_22
_atom_site_aniso_U_33
_atom_site_aniso_U_12
_atom_site_aniso_U_13
_atom_site_aniso_U_23
Br1 0.0835(3) 0.0932(3) 0.0707(3) -0.0159(2) 0.0360(2) -0.00961(19)
Br2 0.0870(3) 0.0610(2) 0.1373(4) -0.0144(2) 0.0053(3) 0.0236(2)
O3 0.0438(12) 0.0378(10) 0.0612(13) -0.0029(9) 0.0027(10) -0.0005(9)
O6 0.0492(12) 0.0533(11) 0.0394(11) 0.0115(9) 0.0054(9) -0.0002(9)
O5 0.0516(13) 0.0695(13) 0.0438(12) 0.0080(10) 0.0158(10) 0.0097(10)
N1 0.0421(14) 0.0436(13) 0.0450(14) -0.0011(11) 0.0027(11) -0.0011(11)
C7 0.0458(18) 0.0403(15) 0.0527(19) -0.0047(13) 0.0048(14) -0.0043(13)
O2 0.0483(13) 0.0421(11) 0.0715(14) -0.0002(9) 0.0053(11) -0.0120(10)
O1 0.0551(14) 0.0748(15) 0.0847(16) -0.0046(12) 0.0280(12) -0.0170(12)
O4 0.0647(15) 0.0530(12) 0.0869(16) 0.0094(11) 0.0140(12) 0.0155(12)
N3 0.0592(18) 0.0472(14) 0.0467(15) 0.0145(13) 0.0012(13) -0.0014(12)
C6 0.0439(17) 0.0407(15) 0.0441(17) -0.0025(14) 0.0006(13) -0.0030(13)
C11 0.0461(19) 0.062(2) 0.0464(19) -0.0042(15) 0.0020(14) 0.0052(15)
C22 0.0470(19) 0.0467(17) 0.0524(19) 0.0010(15) 0.0015(15) 0.0027(14)
C20 0.0443(18) 0.0499(17) 0.0563(19) 0.0037(14) 0.0176(14) -0.0023(14)
C10 0.0475(19) 0.0474(16) 0.0536(18) 0.0049(14) 0.0061(14) 0.0001(14)
C26 0.0456(19) 0.0514(17) 0.0443(18) 0.0040(14) 0.0091(14) 0.0056(13)
C18 0.056(2) 0.072(2) 0.059(2) -0.0019(17) 0.0093(16) -0.0008(16)
C23 0.0484(19) 0.0570(19) 0.0555(19) 0.0168(15) 0.0139(15) 0.0053(15)
C5 0.0512(19) 0.0421(16) 0.0514(18) -0.0026(14) 0.0078(14) 0.0025(13)
C25 0.0377(16) 0.0492(16) 0.0398(16) 0.0025(13) 0.0050(13) -0.0011(13)
C1 0.054(2) 0.0441(17) 0.069(2) -0.0031(15) 0.0117(16) -0.0111(15)
N2 0.0551(17) 0.0638(17) 0.0552(16) -0.0059(14) 0.0051(13) -0.0098(14)
C14 0.055(2) 0.0559(19) 0.052(2) -0.0095(15) 0.0081(15) 0.0048(15)
C4 0.058(2) 0.0401(15) 0.0506(18) 0.0059(15) 0.0082(15) -0.0033(13)
C13 0.0356(16) 0.0451(16) 0.0486(18) -0.0033(13) 0.0093(13) 0.0038(14)
C28 0.0470(18) 0.0471(16) 0.0385(16) 0.0028(14) 0.0041(13) -0.0030(13)
C21 0.0473(19) 0.0535(18) 0.0576(19) -0.0047(15) 0.0176(15) 0.0075(15)
N4 0.093(2) 0.0568(16) 0.0565(18) 0.0188(17) 0.0036(17) -0.0117(13)
C32 0.067(2) 0.0425(16) 0.0447(18) 0.0194(16) 0.0062(16) 0.0063(14)
C9 0.0510(19) 0.0432(15) 0.0437(17) 0.0011(14) 0.0067(14) 0.0024(13)
C24 0.0443(19) 0.069(2) 0.0486(18) 0.0007(16) 0.0157(14) 0.0067(15)
C12 0.0402(18) 0.0482(18) 0.059(2) -0.0062(13) 0.0105(15) -0.0053(15)
C17 0.052(2) 0.054(2) 0.089(3) -0.0063(16) 0.0194(19) -0.0116(18)
C2 0.055(2) 0.0499(18) 0.080(2) -0.0143(16) 0.0147(17) -0.0096(16)
C33 0.069(3) 0.061(2) 0.062(2) 0.0053(19) 0.0019(19) 0.0013(17)
C30 0.080(3) 0.0473(17) 0.061(2) 0.0081(18) -0.0121(19) -0.0066(16)
C27 0.058(2) 0.0592(18) 0.0424(17) 0.0102(16) 0.0096(15) -0.0020(14)
C8 0.059(2) 0.0398(16) 0.070(2) -0.0016(15) 0.0057(17) 0.0015(14)
C29 0.060(2) 0.0574(18) 0.0435(17) 0.0101(16) 0.0060(15) 0.0000(14)
C3 0.0467(19) 0.0559(19) 0.0478(18) -0.0010(15) 0.0069(14) -0.0065(14)
C15 0.053(2) 0.067(2) 0.075(2) -0.0106(17) 0.0108(17) 0.0244(19)
C37 0.054(2) 0.0583(19) 0.080(2) -0.0057(16) -0.0011(18) 0.0133(17)
C31 0.076(3) 0.0487(18) 0.054(2) 0.0194(18) 0.0079(19) 0.0075(16)
C16 0.059(2) 0.0464(19) 0.108(3) -0.0020(17) 0.020(2) 0.017(2)
C36 0.103(3) 0.078(3) 0.070(3) 0.028(3) 0.028(2) 0.003(2)
C19 0.071(3) 0.088(3) 0.106(3) 0.013(2) 0.036(2) -0.022(2)
C34 0.077(3) 0.090(3) 0.093(3) -0.007(2) 0.012(2) 0.004(2)
C38 0.093(3) 0.062(2) 0.098(3) -0.006(2) 0.021(2) 0.025(2)
C35 0.076(3) 0.109(3) 0.111(4) 0.018(3) 0.033(3) 0.017(3)

loop_
_atom_type_symbol
_atom_type_description
_atom_type_scat_dispersion_real
_atom_type_scat_dispersion_imag
_atom_type_scat_source
C C 0.0033 0.0016 'International Tables Vol C Tables 4.2.6.8 and 6.1.1.4'
H H 0.0000 0.0000 'International Tables Vol C Tables 4.2.6.8 and 6.1.1.4'
N N 0.0061 0.0033 'International Tables Vol C Tables 4.2.6.8 and 6.1.1.4'
O O 0.0106 0.0060 'International Tables Vol C Tables 4.2.6.8 and 6.1.1.4'
Br Br -0.2901 2.4595 'International Tables Vol C Tables 4.2.6.8 and 6.1.1.4'

loop_
_geom_angle_atom_site_label_1
_geom_angle_atom_site_label_2
_geom_angle_atom_site_label_3
_geom_angle
C7 O3 C9 108.34(19)
C26 O6 C28 108.4(2)
C26 O5 C27 105.1(2)
C11 N1 C13 106.2(2)
C11 N1 C10 126.9(2)
C13 N1 C10 126.9(2)
O3 C7 O2 106.6(2)
O3 C7 C6 112.0(2)
O2 C7 C6 110.4(2)
O3 C7 C18 108.9(2)
O2 C7 C18 110.6(2)
C6 C7 C18 108.4(2)
C7 O2 C8 109.38(19)
C3 O1 C19 118.2(2)
C22 O4 C38 117.4(2)
C30 N3 C32 106.0(3)
C30 N3 C29 126.6(3)
C32 N3 C29 127.0(3)
C5 C6 C1 118.0(3)
C5 C6 C7 119.9(2)
C1 C6 C7 122.1(2)
N2 C11 N1 114.6(3)
N2 C11 H11A 122.7
N1 C11 H11A 122.7
C21 C22 O4 124.7(3)
C21 C22 C23 120.4(3)
O4 C22 C23 114.9(3)
C25 C20 C21 121.5(3)
C25 C20 H20A 119.2
C21 C20 H20A 119.2
N1 C10 C9 114.0(2)
N1 C10 H10A 108.7
C9 C10 H10A 108.7
N1 C10 H10B 108.7
C9 C10 H10B 108.7
H10A C10 H10B 107.6
O5 C26 O6 105.9(2)
O5 C26 C37 109.9(2)
O6 C26 C37 109.8(2)
O5 C26 C25 111.4(2)
O6 C26 C25 110.7(2)
C37 C26 C25 109.1(2)
C7 C18 Br1 112.5(2)
C7 C18 H18A 109.1
Br1 C18 H18A 109.1
C7 C18 H18B 109.1
Br1 C18 H18B 109.1
H18A C18 H18B 107.8
C24 C23 C22 119.3(3)
C24 C23 H23A 120.3
C22 C23 H23A 120.3
C6 C5 C4 121.6(3)
C6 C5 H5A 119.2
C4 C5 H5A 119.2
C20 C25 C24 117.6(3)
C20 C25 C26 122.6(2)
C24 C25 C26 119.8(3)
C2 C1 C6 121.0(3)
C2 C1 H1A 119.5
C6 C1 H1A 119.5
C11 N2 C12 104.0(2)
C15 C14 C13 116.7(3)
C15 C14 H14A 121.7
C13 C14 H14A 121.7
C5 C4 C3 119.4(3)
C5 C4 H4A 120.3
C3 C4 H4A 120.3
N1 C13 C14 132.3(3)
N1 C13 C12 105.1(2)
C14 C13 C12 122.6(3)
O6 C28 C29 108.7(2)
O6 C28 C27 103.8(2)
C29 C28 C27 113.8(2)
O6 C28 H28A 110.1
C29 C28 H28A 110.1
C27 C28 H28A 110.1
C22 C21 C20 119.6(3)
C22 C21 H21A 120.2
C20 C21 H21A 120.2
C30 N4 C31 104.4(3)
N3 C32 C33 131.6(3)
N3 C32 C31 105.3(3)
C33 C32 C31 123.1(3)
O3 C9 C10 108.4(2)
O3 C9 C8 102.4(2)
C10 C9 C8 112.6(2)
O3 C9 H9A 111.1
C10 C9 H9A 111.1
C8 C9 H9A 111.1
C23 C24 C25 121.6(3)
C23 C24 H24A 119.2
C25 C24 H24A 119.2
C17 C12 N2 130.2(3)
C17 C12 C13 119.6(3)
N2 C12 C13 110.1(2)
C16 C17 C12 117.5(3)
C16 C17 H17A 121.2
C12 C17 H17A 121.2
C3 C2 C1 120.5(3)
C3 C2 H2B 119.8
C1 C2 H2B 119.8
C34 C33 C32 116.0(3)
C34 C33 H33A 122.0
C32 C33 H33A 122.0
N4 C30 N3 114.0(3)
N4 C30 H30A 123.0
N3 C30 H30A 123.0
O5 C27 C28 103.5(2)
O5 C27 H27A 111.1
C28 C27 H27A 111.1
O5 C27 H27B 111.1
C28 C27 H27B 111.1
H27A C27 H27B 109.0
O2 C8 C9 104.5(2)
O2 C8 H8A 110.8
C9 C8 H8A 110.8
O2 C8 H8B 110.8
C9 C8 H8B 110.8
H8A C8 H8B 108.9
N3 C29 C28 111.6(2)
N3 C29 H29A 109.3
C28 C29 H29A 109.3
N3 C29 H29B 109.3
C28 C29 H29B 109.3
H29A C29 H29B 108.0
O1 C3 C2 115.8(3)
O1 C3 C4 124.7(3)
C2 C3 C4 119.5(3)
C14 C15 C16 121.6(3)
C14 C15 H15A 119.2
C16 C15 H15A 119.2
C26 C37 Br2 114.2(2)
C26 C37 H37A 108.7
Br2 C37 H37A 108.7
C26 C37 H37B 108.7
Br2 C37 H37B 108.7
H37A C37 H37B 107.6
N4 C31 C36 130.3(3)
N4 C31 C32 110.3(3)
C36 C31 C32 119.4(4)
C17 C16 C15 121.9(3)
C17 C16 H16A 119.0
C15 C16 H16A 119.0
C35 C36 C31 118.3(4)
C35 C36 H36A 120.9
C31 C36 H36A 120.9
O1 C19 H19A 109.5
O1 C19 H19B 109.5
H19A C19 H19B 109.5
O1 C19 H19C 109.5
H19A C19 H19C 109.5
H19B C19 H19C 109.5
C33 C34 C35 121.9(4)
C33 C34 H34A 119.0
C35 C34 H34A 119.0
O4 C38 H38A 109.5
O4 C38 H38B 109.5
H38A C38 H38B 109.5
O4 C38 H38C 109.5
H38A C38 H38C 109.5
H38B C38 H38C 109.5
C36 C35 C34 121.3(4)
C36 C35 H35A 119.3
C34 C35 H35A 119.3

loop_
_geom_bond_atom_site_label_1
_geom_bond_atom_site_label_2
_geom_bond_distance
Br1 C18 1.950(3)
Br2 C37 1.949(3)
O3 C7 1.416(3)
O3 C9 1.427(3)
O6 C26 1.421(3)
O6 C28 1.437(3)
O5 C26 1.407(3)
O5 C27 1.428(3)
N1 C11 1.356(3)
N1 C13 1.383(3)
N1 C10 1.454(3)
C7 O2 1.418(3)
C7 C6 1.510(4)
C7 C18 1.519(4)
O2 C8 1.422(3)
O1 C3 1.360(4)
O1 C19 1.414(4)
O4 C22 1.367(3)
O4 C38 1.422(4)
N3 C30 1.361(4)
N3 C32 1.385(4)
N3 C29 1.449(4)
C6 C5 1.378(4)
C6 C1 1.382(4)
C11 N2 1.301(4)
C11 H11A 0.9300
C22 C21 1.366(4)
C22 C23 1.382(4)
C20 C25 1.373(4)
C20 C21 1.391(4)
C20 H20A 0.9300
C10 C9 1.512(4)
C10 H10A 0.9700
C10 H10B 0.9700
C26 C37 1.515(4)
C26 C25 1.528(4)
C18 H18A 0.9700
C18 H18B 0.9700
C23 C24 1.375(4)
C23 H23A 0.9300
C5 C4 1.382(4)
C5 H5A 0.9300
C25 C24 1.394(4)
C1 C2 1.376(4)
C1 H1A 0.9300
N2 C12 1.395(4)
C14 C15 1.364(4)
C14 C13 1.385(4)
C14 H14A 0.9300
C4 C3 1.385(4)
C4 H4A 0.9300
C13 C12 1.397(4)
C28 C29 1.506(4)
C28 C27 1.514(4)
C28 H28A 0.9800
C21 H21A 0.9300
N4 C30 1.311(4)
N4 C31 1.385(4)
C32 C33 1.394(4)
C32 C31 1.395(4)
C9 C8 1.518(4)
C9 H9A 0.9800
C24 H24A 0.9300
C12 C17 1.388(4)
C17 C16 1.374(5)
C17 H17A 0.9300
C2 C3 1.371(4)
C2 H2B 0.9300
C33 C34 1.368(5)
C33 H33A 0.9300
C30 H30A 0.9300
C27 H27A 0.9700
C27 H27B 0.9700
C8 H8A 0.9700
C8 H8B 0.9700
C29 H29A 0.9700
C29 H29B 0.9700
C15 C16 1.390(5)
C15 H15A 0.9300
C37 H37A 0.9700
C37 H37B 0.9700
C31 C36 1.392(5)
C16 H16A 0.9300
C36 C35 1.365(5)
C36 H36A 0.9300
C19 H19A 0.9600
C19 H19B 0.9600
C19 H19C 0.9600
C34 C35 1.406(6)
C34 H34A 0.9300
C38 H38A 0.9600
C38 H38B 0.9600
C38 H38C 0.9600
C35 H35A 0.9300

loop_
_geom_hbond_atom_site_label_D
_geom_hbond_atom_site_label_H
_geom_hbond_atom_site_label_A
_geom_hbond_site_symmetry_A
_geom_hbond_distance_DH
_geom_hbond_distance_HA
_geom_hbond_distance_DA
_geom_hbond_angle_DHA
_geom_hbond_publ_flag
C37 H37A Cg 1_555 0.97 2.653 3.515 148.37 yes
C15 H15A O1 2_655 0.93 2.560 3.362(5) 143.80 yes
C20 H20A O6 1_555 0.93 2.444 2.788(4) 101.83 yes

loop_
_geom_torsion_atom_site_label_1
_geom_torsion_atom_site_label_2
_geom_torsion_atom_site_label_3
_geom_torsion_atom_site_label_4
_geom_torsion
C9 O3 C7 O2 -21.4(3)
C9 O3 C7 C6 99.3(2)
C9 O3 C7 C18 -140.8(2)
O3 C7 O2 C8 3.1(3)
C6 C7 O2 C8 -118.7(3)
C18 C7 O2 C8 121.3(3)
O3 C7 C6 C5 37.9(3)
O2 C7 C6 C5 156.4(2)
C18 C7 C6 C5 -82.3(3)
O3 C7 C6 C1 -144.5(3)
O2 C7 C6 C1 -25.9(4)
C18 C7 C6 C1 95.4(3)
C13 N1 C11 N2 -0.1(3)
C10 N1 C11 N2 -179.3(3)
C38 O4 C22 C21 -5.2(4)
C38 O4 C22 C23 174.8(3)
C11 N1 C10 C9 98.5(3)
C13 N1 C10 C9 -80.5(3)
C27 O5 C26 O6 35.2(3)
C27 O5 C26 C37 153.8(2)
C27 O5 C26 C25 -85.2(3)
C28 O6 C26 O5 -20.4(3)
C28 O6 C26 C37 -139.0(2)
C28 O6 C26 C25 100.5(2)
O3 C7 C18 Br1 56.3(3)
O2 C7 C18 Br1 -60.5(3)
C6 C7 C18 Br1 178.31(18)
C21 C22 C23 C24 1.1(4)
O4 C22 C23 C24 -178.8(3)
C1 C6 C5 C4 0.5(4)
C7 C6 C5 C4 178.3(3)
C21 C20 C25 C24 1.2(4)
C21 C20 C25 C26 -179.7(3)
O5 C26 C25 C20 129.8(3)
O6 C26 C25 C20 12.2(4)
C37 C26 C25 C20 -108.7(3)
O5 C26 C25 C24 -51.2(3)
O6 C26 C25 C24 -168.7(2)
C37 C26 C25 C24 70.3(3)
C5 C6 C1 C2 -1.0(4)
C7 C6 C1 C2 -178.7(3)
N1 C11 N2 C12 0.2(3)
C6 C5 C4 C3 0.7(4)
C11 N1 C13 C14 179.8(3)
C10 N1 C13 C14 -1.0(5)
C11 N1 C13 C12 0.0(3)
C10 N1 C13 C12 179.1(2)
C15 C14 C13 N1 179.3(3)
C15 C14 C13 C12 -0.8(4)
C26 O6 C28 C29 119.8(2)
C26 O6 C28 C27 -1.6(3)
O4 C22 C21 C20 178.2(3)
C23 C22 C21 C20 -1.7(4)
C25 C20 C21 C22 0.5(4)
C30 N3 C32 C33 -179.5(3)
C29 N3 C32 C33 6.6(5)
C30 N3 C32 C31 -0.4(3)
C29 N3 C32 C31 -174.4(2)
C7 O3 C9 C10 148.8(2)
C7 O3 C9 C8 29.7(3)
N1 C10 C9 O3 65.3(3)
N1 C10 C9 C8 177.8(2)
C22 C23 C24 C25 0.7(4)
C20 C25 C24 C23 -1.9(4)
C26 C25 C24 C23 179.0(3)
C11 N2 C12 C17 178.9(3)
C11 N2 C12 C13 -0.2(3)
N1 C13 C12 C17 -179.0(3)
C14 C13 C12 C17 1.1(4)
N1 C13 C12 N2 0.2(3)
C14 C13 C12 N2 -179.7(3)
N2 C12 C17 C16 -179.2(3)
C13 C12 C17 C16 -0.2(4)
C6 C1 C2 C3 0.3(5)
N3 C32 C33 C34 178.4(3)
C31 C32 C33 C34 -0.5(5)
C31 N4 C30 N3 -0.1(3)
C32 N3 C30 N4 0.4(3)
C29 N3 C30 N4 174.3(3)
C26 O5 C27 C28 -35.5(3)
O6 C28 C27 O5 22.5(3)
C29 C28 C27 O5 -95.5(3)
C7 O2 C8 C9 14.9(3)
O3 C9 C8 O2 -26.8(3)
C10 C9 C8 O2 -143.0(2)
C30 N3 C29 C28 -91.2(3)
C32 N3 C29 C28 81.6(3)
O6 C28 C29 N3 60.3(3)
C27 C28 C29 N3 175.4(2)
C19 O1 C3 C2 -178.7(3)
C19 O1 C3 C4 2.9(4)
C1 C2 C3 O1 -177.6(3)
C1 C2 C3 C4 0.9(5)
C5 C4 C3 O1 177.0(3)
C5 C4 C3 C2 -1.4(4)
C13 C14 C15 C16 -0.3(5)
O5 C26 C37 Br2 -54.0(3)
O6 C26 C37 Br2 62.2(3)
C25 C26 C37 Br2 -176.4(2)
C30 N4 C31 C36 179.2(3)
C30 N4 C31 C32 -0.2(3)
N3 C32 C31 N4 0.4(3)
C33 C32 C31 N4 179.5(3)
N3 C32 C31 C36 -179.0(3)
C33 C32 C31 C36 0.1(4)
C12 C17 C16 C15 -0.9(5)
C14 C15 C16 C17 1.2(5)
N4 C31 C36 C35 -179.3(3)
C32 C31 C36 C35 0.0(5)
C32 C33 C34 C35 0.9(5)
C31 C36 C35 C34 0.3(6)
C33 C34 C35 C36 -0.8(6)
